data_1564560
loop_
_publ_author_name
'Yakushev, Ilya A.'
'Stolarov, Igor P.'
'Cherkashina, Natalia V.'
'Churakov, Andrei V.'
'Zubavichus, Yan V.'
'Markov, Alexander A.'
'Gekhman, Alexander E.'
'Vargaftik, Michael N.'

_publ_section_title
;
 Two routes to platinum-based carboxylate-bridged heterometallics
;
_journal_name_full 'Inorganica Chimica Acta'
_journal_page_first 119631
_journal_paper_doi 10.1016/j.ica.2020.119631
_journal_volume 508
_journal_year 2020
_chemical_formula_moiety 'C20 H34 O22 Pt2 Sm2, 2(C2 H4 O2)'
_chemical_formula_sum 'C24 H42 O26 Pt2 Sm2'
_chemical_formula_weight 1437.45
_space_group_crystal_system monoclinic
_space_group_IT_number 14
_space_group_name_Hall '-P 2yn'
_space_group_name_H-M_alt 'P 1 21/n 1'
_atom_sites_solution_hydrogens mixed
_atom_sites_solution_primary difmap
_cell_angle_alpha 90
_cell_angle_beta 90.916(14)
_cell_angle_gamma 90
_cell_formula_units_Z 2
_cell_length_a 8.7760(18)
_cell_length_b 19.571(4)
_cell_length_c 11.763(2)
_cell_measurement_reflns_used 8874
_cell_measurement_temperature 100(2)
_cell_measurement_theta_max 30.0
_cell_measurement_theta_min 4.0
_cell_volume 2020.1(7)
_computing_cell_refinement 'XDS (Kabsch, 2010)'
_computing_data_collection 'Marccd (Doyle, 2011)'
_computing_data_reduction 'XDS (Kabsch, 2010)'
_computing_molecular_graphics 'Bruker SHELXTL'
_computing_publication_material 'Bruker SHELXTL'
_computing_structure_refinement 'SHELXL-2017/1 (Sheldrick, 2017)'
_computing_structure_solution 'SHELXT 2014/5 (Sheldrick, 2014)'
_diffrn_ambient_temperature 100(2)
_diffrn_measured_fraction_theta_full 0.998
_diffrn_measured_fraction_theta_max 0.996
_diffrn_measurement_device_type 'Rayonix SX165 CCD'
_diffrn_measurement_method \f
_diffrn_radiation_type synchrotron
_diffrn_radiation_wavelength 0.80246
_diffrn_reflns_av_R_equivalents 0.0626
_diffrn_reflns_av_unetI/netI 0.0285
_diffrn_reflns_Laue_measured_fraction_full 0.998
_diffrn_reflns_Laue_measured_fraction_max 0.996
_diffrn_reflns_limit_h_max 11
_diffrn_reflns_limit_h_min -11
_diffrn_reflns_limit_k_max 25
_diffrn_reflns_limit_k_min -25
_diffrn_reflns_limit_l_max 15
_diffrn_reflns_limit_l_min -15
_diffrn_reflns_number 31293
_diffrn_reflns_point_group_measured_fraction_full 0.998
_diffrn_reflns_point_group_measured_fraction_max 0.996
_diffrn_reflns_theta_full 28.782
_diffrn_reflns_theta_max 31.049
_diffrn_reflns_theta_min 2.281
_exptl_absorpt_coefficient_mu 13.482
_exptl_absorpt_correction_T_max 1.000
_exptl_absorpt_correction_T_min 0.001
_exptl_absorpt_correction_type empirical
_exptl_absorpt_process_details 'XDS (Kabsch, 2010)'
_exptl_crystal_colour colourless
_exptl_crystal_density_diffrn 2.363
_exptl_crystal_description prism
_exptl_crystal_F_000 1348
_exptl_crystal_size_max 0.130
_exptl_crystal_size_mid 0.080
_exptl_crystal_size_min 0.070
_refine_diff_density_max 1.803
_refine_diff_density_min -2.561
_refine_diff_density_rms 0.218
_refine_ls_extinction_coef 0.0051(3)
_refine_ls_extinction_expression Fc^*^=kFc[1+0.001xFc^2^\l^3^/sin(2\q)]^-1/4^
_refine_ls_extinction_method 'SHELXL-2017/1 (Sheldrick 2017)'
_refine_ls_goodness_of_fit_ref 1.050
_refine_ls_hydrogen_treatment mixed
_refine_ls_matrix_type full
_refine_ls_number_parameters 255
_refine_ls_number_reflns 4486
_refine_ls_number_restraints 1
_refine_ls_restrained_S_all 1.050
_refine_ls_R_factor_all 0.0364
_refine_ls_R_factor_gt 0.0348
_refine_ls_shift/su_max 0.002
_refine_ls_shift/su_mean 0.000
_refine_ls_structure_factor_coef Fsqd
_refine_ls_weighting_details 'w=1/[\s^2^(Fo^2^)+(0.0658P)^2^+4.2101P] where P=(Fo^2^+2Fc^2^)/3'
_refine_ls_weighting_scheme calc
_refine_ls_wR_factor_gt 0.0913
_refine_ls_wR_factor_ref 0.0930
_reflns_Friedel_coverage 0.000
_reflns_Friedel_fraction_full .
_reflns_Friedel_fraction_max .
_reflns_number_gt 4266
_reflns_number_total 4486
_reflns_threshold_expression 'I > 2\s(I)'
_cod_data_source_file ICA-2020-508-1196317.cif
_cod_data_source_block 7
_cod_depositor_comments
;
The following automatic conversions were performed:

data item '_exptl_crystal_density_meas' value 'not measured' was
changed to '?' -- the value is perceived as not measured.

Automatic conversion script
Id: cif_fix_values 8369 2020-08-20 11:38:08Z andrius 
;
_cod_original_sg_symbol_H-M 'P 21/n'
_cod_database_code 1564560
_shelx_space_group_comment
;
The symmetry employed for this shelxl refinement is uniquely defined
by the following loop, which should always be used as a source of
symmetry information in preference to the above space-group names.
They are only intended as comments.
;
_shelx_estimated_absorpt_t_min 0.273
_shelx_estimated_absorpt_t_max 0.452

loop_
_space_group_symop_operation_xyz
'x, y, z'
'-x+1/2, y+1/2, -z+1/2'
'-x, -y, -z'
'x-1/2, -y-1/2, z-1/2'

loop_
_atom_site_label
_atom_site_type_symbol
_atom_site_fract_x
_atom_site_fract_y
_atom_site_fract_z
_atom_site_U_iso_or_equiv
_atom_site_adp_type
_atom_site_occupancy
_atom_site_site_symmetry_order
_atom_site_calc_flag
_atom_site_refinement_flags_posn
_atom_site_refinement_flags_adp
_atom_site_refinement_flags_occupancy
_atom_site_disorder_assembly
_atom_site_disorder_group
Pt1 Pt 0.50448(2) 0.32258(2) 0.30689(2) 0.02650(10) Uani 1 1 d . . . . .
Sm1 Sm 0.56806(3) 0.43856(2) 0.13439(2) 0.02298(11) Uani 1 1 d . . . . .
O1 O 0.7972(4) 0.4737(2) 0.0384(3) 0.0329(8) Uani 1 1 d . . . . .
H1A H 0.810504 0.458443 -0.028116 0.049 Uiso 1 1 d R U . . .
H1B H 0.833144 0.514293 0.065844 0.049 Uiso 1 1 d R U . . .
O11 O 0.5939(4) 0.25166(18) 0.2036(3) 0.0316(8) Uani 1 1 d . . . . .
C11 C 0.6639(5) 0.2711(3) 0.1146(4) 0.0274(9) Uani 1 1 d . . . . .
O12 O 0.6725(4) 0.33134(18) 0.0808(3) 0.0301(8) Uani 1 1 d . . . . .
C12 C 0.7418(6) 0.2155(3) 0.0495(5) 0.0300(10) Uani 1 1 d . . . . .
H12A H 0.726341 0.223075 -0.032186 0.045 Uiso 1 1 calc R U . . .
H12B H 0.698839 0.171112 0.070510 0.045 Uiso 1 1 calc R U . . .
H12C H 0.851160 0.215999 0.067795 0.045 Uiso 1 1 calc R U . . .
O21 O 0.2943(4) 0.3063(2) 0.2408(3) 0.0308(8) Uani 1 1 d . . . . .
C21 C 0.2543(6) 0.3359(3) 0.1486(5) 0.0310(10) Uani 1 1 d . . . . .
O22 O 0.3323(4) 0.37871(19) 0.0970(3) 0.0316(8) Uani 1 1 d . . . . .
C22 C 0.0989(8) 0.3162(4) 0.1020(7) 0.0516(17) Uani 1 1 d . . . . .
H22A H 0.043605 0.290539 0.159855 0.077 Uiso 1 1 calc R U . . .
H22B H 0.110848 0.287650 0.034285 0.077 Uiso 1 1 calc R U . . .
H22C H 0.041604 0.357504 0.081768 0.077 Uiso 1 1 calc R U . . .
O31 O 0.4162(4) 0.38902(19) 0.4184(3) 0.0327(8) Uani 1 1 d . . . . .
C31 C 0.3798(6) 0.4496(2) 0.3852(5) 0.0295(10) Uani 1 1 d . . . . .
O32 O 0.4062(4) 0.47258(18) 0.2878(3) 0.0288(7) Uani 1 1 d . . . . .
C32 C 0.3047(7) 0.4937(3) 0.4726(5) 0.0360(11) Uani 1 1 d . . . . .
H32A H 0.349900 0.539478 0.471409 0.054 Uiso 1 1 calc R U . . .
H32B H 0.319777 0.473449 0.548092 0.054 Uiso 1 1 calc R U . . .
H32C H 0.195335 0.496948 0.455158 0.054 Uiso 1 1 calc R U . . .
O41 O 0.7112(5) 0.3312(2) 0.3818(3) 0.0338(8) Uani 1 1 d . . . . .
C41 C 0.7995(6) 0.3795(3) 0.3485(5) 0.0331(11) Uani 1 1 d . . . . .
O42 O 0.7652(4) 0.4234(2) 0.2765(3) 0.0331(8) Uani 1 1 d . . . . .
C42 C 0.9564(7) 0.3801(4) 0.4029(6) 0.0445(14) Uani 1 1 d . . . . .
H42A H 0.950943 0.361928 0.480331 0.067 Uiso 1 1 calc R U . . .
H42B H 0.994914 0.427128 0.405586 0.067 Uiso 1 1 calc R U . . .
H42C H 1.025241 0.351794 0.358120 0.067 Uiso 1 1 calc R U . . .
O51 O 0.4891(4) 0.55782(16) 0.0721(3) 0.0255(7) Uani 1 1 d . . . . .
C51 C 0.5759(5) 0.5886(3) 0.1436(4) 0.0256(9) Uani 1 1 d . . . . .
O52 O 0.6606(4) 0.55252(18) 0.2092(3) 0.0290(7) Uani 1 1 d . . . . .
C52 C 0.5776(7) 0.6647(3) 0.1528(5) 0.0337(11) Uani 1 1 d . . . . .
H52A H 0.682203 0.681404 0.144669 0.051 Uiso 1 1 calc R U . . .
H52B H 0.539121 0.678394 0.227174 0.051 Uiso 1 1 calc R U . . .
H52C H 0.512738 0.684343 0.092606 0.051 Uiso 1 1 calc R U . . .
O61 O 0.9313(4) 0.5839(2) 0.3011(3) 0.0329(8) Uani 1 1 d D . . . .
H61 H 0.848(6) 0.572(4) 0.272(8) 0.07(3) Uiso 1 1 d D . . . .
C61 C 1.0289(6) 0.5914(3) 0.2182(5) 0.0300(10) Uani 1 1 d . . . . .
O62 O 1.0016(5) 0.5729(2) 0.1208(4) 0.0398(9) Uani 1 1 d . . . . .
C62 C 1.1778(6) 0.6244(3) 0.2532(5) 0.0370(12) Uani 1 1 d . . . . .
H62A H 1.175407 0.636112 0.334134 0.056 Uiso 1 1 calc R U . . .
H62B H 1.193115 0.665932 0.208356 0.056 Uiso 1 1 calc R U . . .
H62C H 1.261682 0.592436 0.239840 0.056 Uiso 1 1 calc R U . . .

loop_
_atom_site_aniso_label
_atom_site_aniso_U_11
_atom_site_aniso_U_22
_atom_site_aniso_U_33
_atom_site_aniso_U_23
_atom_site_aniso_U_13
_atom_site_aniso_U_12
Pt1 0.02904(14) 0.02323(14) 0.02727(14) 0.00056(6) 0.00170(8) 0.00075(6)
Sm1 0.02096(15) 0.02234(15) 0.02563(15) -0.00079(8) 0.00040(10) -0.00194(8)
O1 0.0285(18) 0.0358(19) 0.0345(19) -0.0086(15) 0.0072(14) -0.0082(15)
O11 0.0344(18) 0.0243(17) 0.0362(19) 0.0007(14) 0.0031(15) 0.0024(14)
C11 0.019(2) 0.030(2) 0.033(2) -0.0068(19) -0.0027(18) 0.0005(18)
O12 0.0322(19) 0.0281(17) 0.0301(18) -0.0018(14) 0.0046(15) 0.0022(14)
C12 0.026(2) 0.027(2) 0.037(3) -0.007(2) 0.0013(19) 0.0007(19)
O21 0.0270(18) 0.0306(17) 0.0350(19) 0.0008(15) 0.0040(15) -0.0077(15)
C21 0.027(2) 0.028(2) 0.037(3) -0.002(2) 0.003(2) -0.005(2)
O22 0.0265(17) 0.0349(19) 0.0332(18) 0.0056(15) -0.0022(14) -0.0077(15)
C22 0.042(3) 0.061(4) 0.052(4) 0.006(3) -0.012(3) -0.019(3)
O31 0.0374(19) 0.0308(18) 0.0299(18) -0.0009(14) 0.0060(15) -0.0017(15)
C31 0.024(2) 0.021(2) 0.043(3) -0.007(2) 0.004(2) -0.0004(18)
O32 0.0321(18) 0.0249(17) 0.0297(17) 0.0011(14) 0.0039(14) 0.0013(14)
C32 0.040(3) 0.030(3) 0.038(3) -0.005(2) 0.011(2) -0.001(2)
O41 0.032(2) 0.036(2) 0.034(2) 0.0027(15) -0.0063(16) 0.0042(15)
C41 0.029(2) 0.040(3) 0.030(2) -0.009(2) -0.004(2) 0.005(2)
O42 0.0265(17) 0.0333(19) 0.039(2) -0.0001(15) -0.0080(15) -0.0003(15)
C42 0.032(3) 0.054(4) 0.047(3) -0.007(3) -0.013(2) 0.008(3)
O51 0.0247(16) 0.0237(16) 0.0281(17) -0.0028(12) 0.0006(13) -0.0043(13)
C51 0.024(2) 0.024(2) 0.029(2) -0.0032(17) 0.0031(18) -0.0036(17)
O52 0.0252(17) 0.0287(17) 0.0330(19) -0.0013(14) -0.0016(14) -0.0025(14)
C52 0.039(3) 0.021(2) 0.041(3) -0.003(2) -0.008(2) -0.003(2)
O61 0.0279(18) 0.038(2) 0.0327(19) -0.0042(15) 0.0003(15) -0.0065(16)
C61 0.031(2) 0.021(2) 0.038(3) -0.0039(19) -0.002(2) 0.0004(19)
O62 0.0296(19) 0.053(2) 0.037(2) -0.0133(18) 0.0084(16) -0.0104(18)
C62 0.028(2) 0.036(3) 0.047(3) 0.000(2) -0.005(2) -0.003(2)

loop_
_atom_type_symbol
_atom_type_description
_atom_type_scat_dispersion_real
_atom_type_scat_dispersion_imag
_atom_type_scat_source
C C 0.0048 0.0021 'International Tables Vol C Tables 4.2.6.8 and 6.1.1.4'
H H 0.0000 0.0000 'International Tables Vol C Tables 4.2.6.8 and 6.1.1.4'
O O 0.0152 0.0080 'International Tables Vol C Tables 4.2.6.8 and 6.1.1.4'
Pt Pt -3.1232 10.1996 'International Tables Vol C Tables 4.2.6.8 and 6.1.1.4'
Sm Sm -0.0559 4.2536 'International Tables Vol C Tables 4.2.6.8 and 6.1.1.4'

loop_
_geom_angle_atom_site_label_1
_geom_angle_atom_site_label_2
_geom_angle_atom_site_label_3
_geom_angle
_geom_angle_site_symmetry_1
_geom_angle_site_symmetry_3
O31 Pt1 O41 90.83(16) . .
O31 Pt1 O11 176.28(15) . .
O41 Pt1 O11 87.97(16) . .
O31 Pt1 O21 89.66(16) . .
O41 Pt1 O21 174.71(15) . .
O11 Pt1 O21 91.22(16) . .
O31 Pt1 Sm1 91.64(11) . .
O41 Pt1 Sm1 93.16(12) . .
O11 Pt1 Sm1 91.94(11) . .
O21 Pt1 Sm1 92.09(11) . .
O12 Sm1 O42 78.42(13) . .
O12 Sm1 O32 132.60(12) . .
O42 Sm1 O32 86.54(13) . .
O12 Sm1 O22 81.73(13) . .
O42 Sm1 O22 132.25(13) . .
O32 Sm1 O22 75.91(13) . .
O12 Sm1 O1 78.50(13) . .
O42 Sm1 O1 76.44(14) . .
O32 Sm1 O1 140.80(12) . .
O22 Sm1 O1 140.28(13) . .
O12 Sm1 O51 80.67(12) . 3_665
O42 Sm1 O51 144.94(13) . 3_665
O32 Sm1 O51 127.96(12) . 3_665
O22 Sm1 O51 71.01(12) . 3_665
O1 Sm1 O51 72.01(12) . 3_665
O12 Sm1 O52 138.41(13) . .
O42 Sm1 O52 69.11(12) . .
O32 Sm1 O52 71.64(12) . .
O22 Sm1 O52 139.65(13) . .
O1 Sm1 O52 69.34(12) . .
O51 Sm1 O52 112.08(11) 3_665 .
O12 Sm1 O51 146.99(12) . .
O42 Sm1 O51 120.28(12) . .
O32 Sm1 O51 78.51(12) . .
O22 Sm1 O51 99.47(12) . .
O1 Sm1 O51 80.16(13) . .
O51 Sm1 O51 68.90(12) 3_665 .
O52 Sm1 O51 51.24(11) . .
O12 Sm1 Pt1 66.54(9) . .
O42 Sm1 Pt1 65.78(10) . .
O32 Sm1 Pt1 66.28(8) . .
O22 Sm1 Pt1 66.49(9) . .
O1 Sm1 Pt1 132.24(10) . .
O51 Sm1 Pt1 128.88(7) 3_665 .
O52 Sm1 Pt1 118.57(9) . .
O51 Sm1 Pt1 144.15(8) . .
Sm1 O1 H1A 117.3 . .
Sm1 O1 H1B 111.6 . .
H1A O1 H1B 125.5 . .
C11 O11 Pt1 119.1(3) . .
O12 C11 O11 125.0(5) . .
O12 C11 C12 119.5(5) . .
O11 C11 C12 115.5(5) . .
C11 O12 Sm1 136.4(3) . .
C11 C12 H12A 109.5 . .
C11 C12 H12B 109.5 . .
H12A C12 H12B 109.5 . .
C11 C12 H12C 109.5 . .
H12A C12 H12C 109.5 . .
H12B C12 H12C 109.5 . .
C21 O21 Pt1 119.6(3) . .
O22 C21 O21 125.1(5) . .
O22 C21 C22 119.7(5) . .
O21 C21 C22 115.2(5) . .
C21 O22 Sm1 135.6(3) . .
C21 C22 H22A 109.5 . .
C21 C22 H22B 109.5 . .
H22A C22 H22B 109.5 . .
C21 C22 H22C 109.5 . .
H22A C22 H22C 109.5 . .
H22B C22 H22C 109.5 . .
C31 O31 Pt1 119.6(3) . .
O32 C31 O31 123.9(5) . .
O32 C31 C32 120.5(5) . .
O31 C31 C32 115.5(5) . .
C31 O32 Sm1 134.8(3) . .
C31 C32 H32A 109.5 . .
C31 C32 H32B 109.5 . .
H32A C32 H32B 109.5 . .
C31 C32 H32C 109.5 . .
H32A C32 H32C 109.5 . .
H32B C32 H32C 109.5 . .
C41 O41 Pt1 118.1(3) . .
O42 C41 O41 125.1(5) . .
O42 C41 C42 119.6(5) . .
O41 C41 C42 115.3(5) . .
C41 O42 Sm1 136.5(4) . .
C41 C42 H42A 109.5 . .
C41 C42 H42B 109.5 . .
H42A C42 H42B 109.5 . .
C41 C42 H42C 109.5 . .
H42A C42 H42C 109.5 . .
H42B C42 H42C 109.5 . .
C51 O51 Sm1 138.0(3) . 3_665
C51 O51 Sm1 95.0(3) . .
Sm1 O51 Sm1 111.10(12) 3_665 .
O52 C51 O51 118.2(4) . .
O52 C51 C52 120.2(4) . .
O51 C51 C52 121.6(4) . .
C51 O52 Sm1 95.6(3) . .
C51 C52 H52A 109.5 . .
C51 C52 H52B 109.5 . .
H52A C52 H52B 109.5 . .
C51 C52 H52C 109.5 . .
H52A C52 H52C 109.5 . .
H52B C52 H52C 109.5 . .
C61 O61 H61 108(7) . .
O62 C61 O61 122.8(5) . .
O62 C61 C62 122.6(5) . .
O61 C61 C62 114.6(5) . .
C61 C62 H62A 109.5 . .
C61 C62 H62B 109.5 . .
H62A C62 H62B 109.5 . .
C61 C62 H62C 109.5 . .
H62A C62 H62C 109.5 . .
H62B C62 H62C 109.5 . .

loop_
_geom_bond_atom_site_label_1
_geom_bond_atom_site_label_2
_geom_bond_distance
_geom_bond_site_symmetry_2
Pt1 O31 2.011(4) .
Pt1 O41 2.011(4) .
Pt1 O11 2.012(4) .
Pt1 O21 2.016(4) .
Pt1 Sm1 3.1012(5) .
Sm1 O12 2.379(4) .
Sm1 O42 2.405(4) .
Sm1 O32 2.408(4) .
Sm1 O22 2.412(3) .
Sm1 O1 2.421(4) .
Sm1 O51 2.473(4) 3_665
Sm1 O52 2.527(4) .
Sm1 O51 2.540(3) .
O1 H1A 0.8477 .
O1 H1B 0.9119 .
O11 C11 1.280(6) .
C11 O12 1.248(6) .
C11 C12 1.501(7) .
C12 H12A 0.9800 .
C12 H12B 0.9800 .
C12 H12C 0.9800 .
O21 C21 1.274(7) .
C21 O22 1.246(6) .
C21 C22 1.511(8) .
C22 H22A 0.9800 .
C22 H22B 0.9800 .
C22 H22C 0.9800 .
O31 C31 1.287(6) .
C31 O32 1.256(7) .
C31 C32 1.503(7) .
C32 H32A 0.9800 .
C32 H32B 0.9800 .
C32 H32C 0.9800 .
O41 C41 1.288(7) .
C41 O42 1.240(7) .
C41 C42 1.509(7) .
C42 H42A 0.9800 .
C42 H42B 0.9800 .
C42 H42C 0.9800 .
O51 C51 1.278(6) .
C51 O52 1.276(6) .
C51 C52 1.493(7) .
C52 H52A 0.9800 .
C52 H52B 0.9800 .
C52 H52C 0.9800 .
O61 C61 1.316(7) .
O61 H61 0.84(2) .
C61 O62 1.221(7) .
C61 C62 1.509(7) .
C62 H62A 0.9800 .
C62 H62B 0.9800 .
C62 H62C 0.9800 .

loop_
_geom_hbond_atom_site_label_D
_geom_hbond_atom_site_label_H
_geom_hbond_atom_site_label_A
_geom_hbond_distance_DH
_geom_hbond_distance_HA
_geom_hbond_distance_DA
_geom_hbond_angle_DHA
_geom_hbond_site_symmetry_A
_geom_hbond_publ_flag
O1 H1B O62 0.91 1.97 2.806(5) 151.2 . yes
O1 H1A O62 0.85 2.08 2.751(5) 135.2 3_765 yes
O61 H61 O52 0.84(2) 1.83(2) 2.666(5) 176(9) . yes

loop_
_geom_torsion_atom_site_label_1
_geom_torsion_atom_site_label_2
_geom_torsion_atom_site_label_3
_geom_torsion_atom_site_label_4
_geom_torsion
_geom_torsion_site_symmetry_1
_geom_torsion_site_symmetry_2
_geom_torsion_site_symmetry_3
_geom_torsion_site_symmetry_4
Pt1 O11 C11 O12 -5.6(7) . . . .
Pt1 O11 C11 C12 173.5(3) . . . .
O11 C11 O12 Sm1 -5.5(8) . . . .
C12 C11 O12 Sm1 175.4(3) . . . .
Pt1 O21 C21 O22 -4.5(8) . . . .
Pt1 O21 C21 C22 175.7(4) . . . .
O21 C21 O22 Sm1 -7.3(9) . . . .
C22 C21 O22 Sm1 172.5(5) . . . .
Pt1 O31 C31 O32 -5.5(7) . . . .
Pt1 O31 C31 C32 175.9(3) . . . .
O31 C31 O32 Sm1 -15.8(8) . . . .
C32 C31 O32 Sm1 162.8(4) . . . .
Pt1 O41 C41 O42 3.1(7) . . . .
Pt1 O41 C41 C42 -176.2(4) . . . .
O41 C41 O42 Sm1 -14.9(9) . . . .
C42 C41 O42 Sm1 164.4(4) . . . .
Sm1 O51 C51 O52 -128.3(4) 3_665 . . .
Sm1 O51 C51 O52 1.2(4) . . . .
Sm1 O51 C51 C52 52.8(7) 3_665 . . .
Sm1 O51 C51 C52 -177.7(4) . . . .
O51 C51 O52 Sm1 -1.2(4) . . . .
C52 C51 O52 Sm1 177.7(4) . . . .
